data_4133123
loop_
_publ_author_name
'Antoni, Patrick W.'
'Hansmann, Max M.'

_publ_section_title
;
 Pyrylenes: A New Class of Tunable, Redox-Switchable, Photoexcitable
 Pyrylium-Carbene Hybrids with Three Stable Redox-States.
;
_journal_issue 44
_journal_name_full 'Journal of the American Chemical Society'
_journal_page_first 14823
_journal_page_last 14835
_journal_paper_doi 10.1021/jacs.8b08545
_journal_volume 140
_journal_year 2018
_chemical_formula_moiety 'C34 H46 N2 O'
_chemical_formula_sum 'C34 H46 N2 O'
_chemical_formula_weight 498.73
_space_group_crystal_system monoclinic
_space_group_IT_number 14
_space_group_name_Hall '-P 2ybc'
_space_group_name_H-M_alt 'P 1 21/c 1'
_atom_sites_solution_hydrogens mixed
_atom_sites_solution_primary dual
_audit_creation_date 2018-05-24
_audit_creation_method
;
Olex2 1.2
(compiled 2018.05.18 svn.r3508 for OlexSys, GUI svn.r5497)
;
_cell_angle_alpha 90
_cell_angle_beta 96.701(4)
_cell_angle_gamma 90
_cell_formula_units_Z 4
_cell_length_a 16.9545(14)
_cell_length_b 8.8519(9)
_cell_length_c 20.4216(19)
_cell_measurement_reflns_used 1438
_cell_measurement_temperature 150.02
_cell_measurement_theta_max 26.55
_cell_measurement_theta_min 2.60
_cell_volume 3043.9(5)
_computing_cell_refinement 'SAINT V8.38A (?, 2016)'
_computing_data_reduction 'SAINT V8.38A (?, 2016)'
_computing_molecular_graphics 'Olex2 (Dolomanov et al., 2009)'
_computing_publication_material 'Olex2 (Dolomanov et al., 2009)'
_computing_structure_refinement 'XL (Sheldrick, 2008)'
_computing_structure_solution 'XT (Sheldrick, 2015)'
_diffrn_ambient_temperature 150.02
_diffrn_measured_fraction_theta_full 0.997
_diffrn_measured_fraction_theta_max 0.996
_diffrn_measurement_device_type 'Bruker APEX-II CCD'
_diffrn_measurement_method '\f and \w scans'
_diffrn_radiation_type MoK\a
_diffrn_radiation_wavelength 0.71073
_diffrn_reflns_av_R_equivalents 0.0299
_diffrn_reflns_av_unetI/netI 0.0161
_diffrn_reflns_Laue_measured_fraction_full 0.997
_diffrn_reflns_Laue_measured_fraction_max 0.996
_diffrn_reflns_limit_h_max 24
_diffrn_reflns_limit_h_min -24
_diffrn_reflns_limit_k_max 13
_diffrn_reflns_limit_k_min -13
_diffrn_reflns_limit_l_max 30
_diffrn_reflns_limit_l_min -30
_diffrn_reflns_number 111804
_diffrn_reflns_point_group_measured_fraction_full 0.997
_diffrn_reflns_point_group_measured_fraction_max 0.996
_diffrn_reflns_theta_full 25.242
_diffrn_reflns_theta_max 31.547
_diffrn_reflns_theta_min 2.220
_diffrn_standards_number 0
_exptl_absorpt_coefficient_mu 0.065
_exptl_absorpt_correction_T_max 0.9144
_exptl_absorpt_correction_T_min 0.8560
_exptl_absorpt_correction_type multi-scan
_exptl_absorpt_process_details
'SADABS-2016/2 (Bruker,2016/2) was used for absorption correction. wR2(int) was 0.0639 before and 0.0454 after correction. The Ratio of minimum to maximum transmission is 0.9361. The \l/2 correction factor is Not present.'
_exptl_crystal_colour yellow
_exptl_crystal_colour_primary yellow
_exptl_crystal_density_diffrn 1.088
_exptl_crystal_description block
_exptl_crystal_F_000 1088
_exptl_crystal_recrystallization_method
'The material was recrystallised from a mixture of thf and pentane  by slow evaporation'
_exptl_crystal_size_max 0.401
_exptl_crystal_size_mid 0.308
_exptl_crystal_size_min 0.205
_refine_diff_density_max 0.498
_refine_diff_density_min -0.443
_refine_diff_density_rms 0.039
_refine_ls_extinction_method none
_refine_ls_goodness_of_fit_ref 1.038
_refine_ls_hydrogen_treatment mixed
_refine_ls_matrix_type full
_refine_ls_number_parameters 369
_refine_ls_number_reflns 10119
_refine_ls_number_restraints 4
_refine_ls_restrained_S_all 1.040
_refine_ls_R_factor_all 0.0566
_refine_ls_R_factor_gt 0.0492
_refine_ls_shift/su_max 0.001
_refine_ls_shift/su_mean 0.000
_refine_ls_structure_factor_coef Fsqd
_refine_ls_weighting_details 'w=1/[\s^2^(Fo^2^)+(0.0675P)^2^+0.8086P] where P=(Fo^2^+2Fc^2^)/3'
_refine_ls_weighting_scheme calc
_refine_ls_wR_factor_gt 0.1357
_refine_ls_wR_factor_ref 0.1427
_reflns_Friedel_coverage 0.000
_reflns_number_gt 8691
_reflns_number_total 10119
_reflns_threshold_expression 'I > 2\s(I)'
_cod_data_source_file ja8b08545_si_004.cif
_cod_data_source_block 2btBu
_cod_database_code 4133123
_shelx_shelxl_version_number 2016/6
_shelx_space_group_comment
;
The symmetry employed for this shelxl refinement is uniquely defined
by the following loop, which should always be used as a source of
symmetry information in preference to the above space-group names.
They are only intended as comments.
;
_shelx_estimated_absorpt_t_max 0.987
_shelx_estimated_absorpt_t_min 0.975
_olex2_refinement_description
;
1. Fixed Uiso
 At 1.2 times of:
  All C(H) groups, All C(H,H) groups
 At 1.5 times of:
  All C(H,H,H) groups
2. Restrained distances
 C26-H26A = C26-H26B = C25-H25B = C25-H25A
 0.98 with sigma of 0.02
3. Others
 Sof(C14)=Sof(H14A)=Sof(H14B)=Sof(H14C)=1-FVAR(1)
 Sof(C13)=Sof(H13A)=Sof(H13B)=Sof(H13C)=FVAR(1)
4.a Aromatic/amide H refined with riding coordinates:
 C3(H3), C9(H9), C18(H18), C20(H20), C29(H29), C31(H31)
4.b Idealised Me refined as rotating group:
 C6(H6A,H6B,H6C), C7(H7A,H7B,H7C), C8(H8A,H8B,H8C), C12(H12A,H12B,H12C),
 C13(H13A,H13B,H13C), C14(H14A,H14B,H14C), C15(H15A,H15B,H15C), C22(H22A,H22B,
 H22C), C23(H23A,H23B,H23C), C24(H24A,H24B,H24C), C33(H33A,H33B,H33C), C34(H34A,
 H34B,H34C), C35(H35A,H35B,H35C)
;
_olex2_diffrn_ambient_temperature_device 'Oxford Cryosystems Cryostream 800'
_olex2_exptl_crystal_mounting_method 'The crystal was mounted on a MITIGEN holder in perfluoroether oil'
_olex2_submission_special_instructions 'No special instructions were received'

loop_
_space_group_symop_operation_xyz
'x, y, z'
'-x, y+1/2, -z+1/2'
'-x, -y, -z'
'x, -y-1/2, z-1/2'

loop_
_atom_site_label
_atom_site_type_symbol
_atom_site_fract_x
_atom_site_fract_y
_atom_site_fract_z
_atom_site_U_iso_or_equiv
_atom_site_adp_type
_atom_site_occupancy
_atom_site_site_symmetry_order
_atom_site_calc_flag
_atom_site_refinement_flags_posn
_atom_site_refinement_flags_occupancy
_atom_site_disorder_assembly
_atom_site_disorder_group
O1 O 0.20238(5) 0.50186(9) 0.72750(3) 0.03766(17) Uani 1 1 d . . . .
N1 N 0.34895(4) 0.46082(11) 0.52318(4) 0.03207(18) Uani 1 1 d . . . .
N2 N 0.25792(4) 0.64324(11) 0.49246(4) 0.03186(18) Uani 1 1 d . . . .
C1 C 0.28350(5) 0.53941(11) 0.54233(4) 0.02677(17) Uani 1 1 d . . . .
C2 C 0.25147(5) 0.51992(10) 0.59973(4) 0.02498(16) Uani 1 1 d . . . .
C3 C 0.19415(5) 0.62385(10) 0.62294(4) 0.02505(16) Uani 1 1 d . . . .
H3 H 0.171960 0.701463 0.594381 0.030 Uiso 1 1 calc R . . .
C4 C 0.17205(5) 0.61252(10) 0.68353(4) 0.02618(16) Uani 1 1 d . . . .
C5 C 0.11479(6) 0.71123(12) 0.71529(5) 0.0335(2) Uani 1 1 d . . . .
C6 C 0.15835(8) 0.78346(15) 0.77795(6) 0.0465(3) Uani 1 1 d . . . .
H6A H 0.179905 0.703830 0.808244 0.070 Uiso 1 1 calc GR . . .
H6B H 0.121026 0.845568 0.799458 0.070 Uiso 1 1 calc GR . . .
H6C H 0.201825 0.846949 0.766029 0.070 Uiso 1 1 calc GR . . .
C7 C 0.08150(8) 0.83444(16) 0.66826(7) 0.0528(3) Uani 1 1 d . . . .
H7A H 0.124940 0.898675 0.656819 0.079 Uiso 1 1 calc GR . . .
H7B H 0.043607 0.895823 0.689460 0.079 Uiso 1 1 calc GR . . .
H7C H 0.054459 0.788384 0.628124 0.079 Uiso 1 1 calc GR . . .
C8 C 0.04667(7) 0.61327(17) 0.73548(7) 0.0486(3) Uani 1 1 d . . . .
H8A H 0.018766 0.564866 0.696265 0.073 Uiso 1 1 calc GR . . .
H8B H 0.009479 0.677018 0.756350 0.073 Uiso 1 1 calc GR . . .
H8C H 0.068380 0.535538 0.766690 0.073 Uiso 1 1 calc GR . . .
C9 C 0.27307(5) 0.39528(11) 0.64495(5) 0.02793(17) Uani 1 1 d . . . .
H9 H 0.305332 0.315987 0.631485 0.034 Uiso 1 1 calc R . . .
C10 C 0.24882(5) 0.38956(11) 0.70459(5) 0.02975(18) Uani 1 1 d . . . .
C11 C 0.26772(7) 0.26992(14) 0.75694(6) 0.0415(3) Uani 1 1 d . . . .
C12 C 0.30903(8) 0.13519(17) 0.72981(9) 0.0600(4) Uani 1 1 d . . . .
H12A H 0.275033 0.092614 0.692217 0.090 Uiso 1 1 calc GR . . .
H12B H 0.319187 0.058252 0.764272 0.090 Uiso 1 1 calc GR . . .
H12C H 0.359508 0.167823 0.715453 0.090 Uiso 1 1 calc GR . . .
C13 C 0.3091(14) 0.3478(16) 0.8214(7) 0.074(3) Uani 0.48(4) 1 d . P A 1
H13A H 0.360779 0.388413 0.812939 0.111 Uiso 0.48(4) 1 calc GR P A 1
H13B H 0.316843 0.273293 0.857041 0.111 Uiso 0.48(4) 1 calc GR P A 1
H13C H 0.275561 0.430262 0.834255 0.111 Uiso 0.48(4) 1 calc GR P A 1
C14 C 0.3325(8) 0.3341(12) 0.8079(7) 0.0616(19) Uani 0.52(4) 1 d . P A 2
H14A H 0.380251 0.355016 0.786606 0.092 Uiso 0.52(4) 1 calc GR P A 2
H14B H 0.345117 0.260453 0.843383 0.092 Uiso 0.52(4) 1 calc GR P A 2
H14C H 0.313592 0.427872 0.826221 0.092 Uiso 0.52(4) 1 calc GR P A 2
C15 C 0.19092(9) 0.21465(16) 0.78161(7) 0.0520(3) Uani 1 1 d . . . .
H15A H 0.164207 0.299719 0.800425 0.078 Uiso 1 1 calc GR . . .
H15B H 0.203462 0.137133 0.815485 0.078 Uiso 1 1 calc GR . . .
H15C H 0.155900 0.171711 0.744708 0.078 Uiso 1 1 calc GR . . .
C16 C 0.41345(5) 0.41183(11) 0.56934(4) 0.02835(18) Uani 1 1 d . . . .
C17 C 0.45134(5) 0.51070(11) 0.61650(5) 0.02879(17) Uani 1 1 d . . . .
C18 C 0.50975(5) 0.45248(13) 0.66362(5) 0.03212(19) Uani 1 1 d . . . .
H18 H 0.533930 0.517749 0.697040 0.039 Uiso 1 1 calc R . . .
C19 C 0.53370(5) 0.30260(13) 0.66333(5) 0.0344(2) Uani 1 1 d . . . .
C20 C 0.49813(6) 0.20920(13) 0.61365(6) 0.0384(2) Uani 1 1 d . . . .
H20 H 0.515303 0.107319 0.611683 0.046 Uiso 1 1 calc R . . .
C21 C 0.43795(6) 0.26099(13) 0.56666(6) 0.0358(2) Uani 1 1 d . . . .
C22 C 0.39889(8) 0.15597(17) 0.51475(9) 0.0593(4) Uani 1 1 d . . . .
H22A H 0.341120 0.168362 0.511462 0.089 Uiso 1 1 calc GR . . .
H22B H 0.412861 0.051368 0.526787 0.089 Uiso 1 1 calc GR . . .
H22C H 0.417230 0.179776 0.472164 0.089 Uiso 1 1 calc GR . . .
C23 C 0.59770(7) 0.24230(17) 0.71429(6) 0.0482(3) Uani 1 1 d . . . .
H23A H 0.645385 0.219542 0.693217 0.072 Uiso 1 1 calc GR . . .
H23B H 0.578825 0.149979 0.733883 0.072 Uiso 1 1 calc GR . . .
H23C H 0.610430 0.318266 0.748814 0.072 Uiso 1 1 calc GR . . .
C24 C 0.43214(7) 0.67623(13) 0.61563(6) 0.0406(2) Uani 1 1 d . . . .
H24A H 0.429988 0.714567 0.570437 0.061 Uiso 1 1 calc GR . . .
H24B H 0.473308 0.730533 0.644039 0.061 Uiso 1 1 calc GR . . .
H24C H 0.380569 0.691703 0.631848 0.061 Uiso 1 1 calc GR . . .
C25 C 0.36522(7) 0.51115(17) 0.45750(5) 0.0437(3) Uani 1 1 d D . . .
H25A H 0.3452(9) 0.4281(16) 0.4282(7) 0.052 Uiso 1 1 d DR . . .
H25B H 0.4224(8) 0.5297(18) 0.4572(8) 0.052 Uiso 1 1 d DR . . .
C26 C 0.31500(8) 0.6513(2) 0.44443(7) 0.0608(4) Uani 1 1 d D . . .
H26A H 0.3558(10) 0.7444(19) 0.4556(9) 0.073 Uiso 1 1 d DR . . .
H26B H 0.2886(11) 0.655(2) 0.3995(7) 0.073 Uiso 1 1 d DR . . .
C27 C 0.17602(5) 0.67073(11) 0.47088(4) 0.02555(16) Uani 1 1 d . . . .
C28 C 0.12207(6) 0.55296(11) 0.45463(4) 0.02902(18) Uani 1 1 d . . . .
C29 C 0.04321(6) 0.59098(13) 0.43364(5) 0.0352(2) Uani 1 1 d . . . .
H29 H 0.005629 0.512121 0.424040 0.042 Uiso 1 1 calc R . . .
C30 C 0.01784(6) 0.73863(15) 0.42633(5) 0.0374(2) Uani 1 1 d . . . .
C31 C 0.07263(6) 0.85289(13) 0.44211(5) 0.0375(2) Uani 1 1 d . . . .
H31 H 0.055909 0.955140 0.437366 0.045 Uiso 1 1 calc R . . .
C32 C 0.15152(6) 0.82156(11) 0.46473(5) 0.03075(18) Uani 1 1 d . . . .
C33 C 0.20929(8) 0.94820(14) 0.48232(7) 0.0489(3) Uani 1 1 d . . . .
H33A H 0.236308 0.931998 0.526855 0.073 Uiso 1 1 calc GR . . .
H33B H 0.180595 1.044467 0.480788 0.073 Uiso 1 1 calc GR . . .
H33C H 0.248616 0.950621 0.450763 0.073 Uiso 1 1 calc GR . . .
C34 C -0.06685(7) 0.7751(2) 0.39966(7) 0.0598(4) Uani 1 1 d . . . .
H34A H -0.088733 0.848067 0.428780 0.090 Uiso 1 1 calc GR . . .
H34B H -0.098704 0.682433 0.397501 0.090 Uiso 1 1 calc GR . . .
H34C H -0.068088 0.818349 0.355379 0.090 Uiso 1 1 calc GR . . .
C35 C 0.14681(9) 0.39012(13) 0.45743(6) 0.0439(3) Uani 1 1 d . . . .
H35A H 0.194712 0.377694 0.435353 0.066 Uiso 1 1 calc GR . . .
H35B H 0.103951 0.327905 0.435201 0.066 Uiso 1 1 calc GR . . .
H35C H 0.157925 0.358414 0.503561 0.066 Uiso 1 1 calc GR . . .

loop_
_atom_site_aniso_label
_atom_site_aniso_U_11
_atom_site_aniso_U_22
_atom_site_aniso_U_33
_atom_site_aniso_U_23
_atom_site_aniso_U_13
_atom_site_aniso_U_12
O1 0.0528(4) 0.0396(4) 0.0220(3) 0.0083(3) 0.0103(3) 0.0079(3)
N1 0.0208(3) 0.0519(5) 0.0242(3) -0.0026(3) 0.0056(3) 0.0073(3)
N2 0.0217(3) 0.0510(5) 0.0239(3) 0.0115(3) 0.0071(3) 0.0031(3)
C1 0.0202(3) 0.0381(4) 0.0226(4) 0.0031(3) 0.0054(3) 0.0050(3)
C2 0.0206(3) 0.0323(4) 0.0227(4) 0.0052(3) 0.0055(3) 0.0053(3)
C3 0.0225(3) 0.0309(4) 0.0227(4) 0.0059(3) 0.0066(3) 0.0052(3)
C4 0.0256(4) 0.0311(4) 0.0227(4) 0.0027(3) 0.0067(3) 0.0007(3)
C5 0.0318(4) 0.0401(5) 0.0311(4) -0.0050(4) 0.0145(3) -0.0007(4)
C6 0.0494(6) 0.0510(7) 0.0418(6) -0.0173(5) 0.0167(5) -0.0100(5)
C7 0.0529(7) 0.0551(7) 0.0542(7) 0.0032(6) 0.0223(6) 0.0270(6)
C8 0.0373(5) 0.0665(8) 0.0462(6) -0.0136(6) 0.0230(5) -0.0133(5)
C9 0.0205(3) 0.0315(4) 0.0319(4) 0.0075(3) 0.0034(3) 0.0041(3)
C10 0.0267(4) 0.0333(4) 0.0283(4) 0.0089(3) -0.0008(3) 0.0000(3)
C11 0.0422(5) 0.0420(6) 0.0372(5) 0.0192(4) -0.0082(4) -0.0055(4)
C12 0.0454(6) 0.0519(7) 0.0840(10) 0.0385(7) 0.0126(6) 0.0149(6)
C13 0.097(7) 0.074(4) 0.040(3) 0.026(3) -0.032(4) -0.034(4)
C14 0.071(4) 0.062(2) 0.044(3) 0.029(2) -0.024(2) -0.012(3)
C15 0.0649(8) 0.0485(7) 0.0455(6) 0.0208(5) 0.0194(6) 0.0006(6)
C16 0.0184(3) 0.0393(5) 0.0279(4) -0.0044(3) 0.0051(3) 0.0031(3)
C17 0.0240(4) 0.0367(5) 0.0267(4) -0.0040(3) 0.0072(3) 0.0005(3)
C18 0.0254(4) 0.0452(5) 0.0261(4) -0.0015(4) 0.0042(3) -0.0036(4)
C19 0.0223(4) 0.0460(5) 0.0353(5) 0.0081(4) 0.0058(3) -0.0003(4)
C20 0.0254(4) 0.0367(5) 0.0532(6) 0.0001(4) 0.0059(4) 0.0035(4)
C21 0.0228(4) 0.0389(5) 0.0456(6) -0.0107(4) 0.0035(4) 0.0016(3)
C22 0.0429(6) 0.0518(7) 0.0793(10) -0.0292(7) -0.0089(6) 0.0023(5)
C23 0.0346(5) 0.0643(8) 0.0450(6) 0.0210(6) 0.0009(4) 0.0019(5)
C24 0.0440(6) 0.0378(5) 0.0396(5) -0.0074(4) 0.0036(4) 0.0029(4)
C25 0.0367(5) 0.0707(8) 0.0261(4) -0.0030(5) 0.0133(4) 0.0075(5)
C26 0.0368(6) 0.1095(13) 0.0401(6) 0.0330(7) 0.0217(5) 0.0206(7)
C27 0.0227(3) 0.0351(4) 0.0191(3) 0.0045(3) 0.0034(3) -0.0001(3)
C28 0.0332(4) 0.0341(4) 0.0200(3) 0.0020(3) 0.0041(3) -0.0034(3)
C29 0.0309(4) 0.0498(6) 0.0243(4) 0.0042(4) 0.0004(3) -0.0118(4)
C30 0.0249(4) 0.0584(6) 0.0286(4) 0.0127(4) 0.0019(3) 0.0008(4)
C31 0.0344(5) 0.0410(5) 0.0371(5) 0.0112(4) 0.0047(4) 0.0072(4)
C32 0.0302(4) 0.0331(4) 0.0288(4) 0.0051(3) 0.0028(3) -0.0022(3)
C33 0.0495(7) 0.0380(6) 0.0581(7) 0.0033(5) 0.0011(5) -0.0126(5)
C34 0.0275(5) 0.1005(12) 0.0501(7) 0.0280(8) -0.0003(5) 0.0061(6)
C35 0.0629(7) 0.0335(5) 0.0357(5) -0.0023(4) 0.0076(5) -0.0016(5)

loop_
_atom_type_symbol
_atom_type_description
_atom_type_scat_dispersion_real
_atom_type_scat_dispersion_imag
_atom_type_scat_source
C C 0.0033 0.0016 'International Tables Vol C Tables 4.2.6.8 and 6.1.1.4'
H H 0.0000 0.0000 'International Tables Vol C Tables 4.2.6.8 and 6.1.1.4'
N N 0.0061 0.0033 'International Tables Vol C Tables 4.2.6.8 and 6.1.1.4'
O O 0.0106 0.0060 'International Tables Vol C Tables 4.2.6.8 and 6.1.1.4'

loop_
_geom_angle_atom_site_label_1
_geom_angle_atom_site_label_2
_geom_angle_atom_site_label_3
_geom_angle
C10 O1 C4 118.14(7)
C1 N1 C16 122.48(7)
C1 N1 C25 110.04(8)
C16 N1 C25 118.98(8)
C1 N2 C26 110.33(8)
C1 N2 C27 122.89(7)
C27 N2 C26 118.81(8)
N2 C1 N1 108.06(7)
C2 C1 N1 125.87(8)
C2 C1 N2 126.06(8)
C1 C2 C3 123.31(8)
C1 C2 C9 123.11(8)
C3 C2 C9 113.56(7)
C2 C3 H3 119.2
C4 C3 C2 121.53(8)
C4 C3 H3 119.2
O1 C4 C5 109.85(8)
C3 C4 O1 121.95(8)
C3 C4 C5 128.19(8)
C4 C5 C6 109.13(9)
C4 C5 C7 110.78(8)
C4 C5 C8 109.26(9)
C7 C5 C6 109.53(11)
C7 C5 C8 109.83(10)
C8 C5 C6 108.27(9)
C5 C6 H6A 109.5
C5 C6 H6B 109.5
C5 C6 H6C 109.5
H6A C6 H6B 109.5
H6A C6 H6C 109.5
H6B C6 H6C 109.5
C5 C7 H7A 109.5
C5 C7 H7B 109.5
C5 C7 H7C 109.5
H7A C7 H7B 109.5
H7A C7 H7C 109.5
H7B C7 H7C 109.5
C5 C8 H8A 109.5
C5 C8 H8B 109.5
C5 C8 H8C 109.5
H8A C8 H8B 109.5
H8A C8 H8C 109.5
H8B C8 H8C 109.5
C2 C9 H9 119.1
C10 C9 C2 121.79(8)
C10 C9 H9 119.1
O1 C10 C11 110.27(9)
C9 C10 O1 122.06(8)
C9 C10 C11 127.65(10)
C10 C11 C12 111.13(10)
C10 C11 C13 108.7(4)
C10 C11 C14 107.2(4)
C10 C11 C15 109.77(9)
C12 C11 C13 117.9(9)
C12 C11 C14 102.4(6)
C12 C11 C15 108.37(11)
C15 C11 C13 100.3(9)
C15 C11 C14 117.7(6)
C11 C12 H12A 109.5
C11 C12 H12B 109.5
C11 C12 H12C 109.5
H12A C12 H12B 109.5
H12A C12 H12C 109.5
H12B C12 H12C 109.5
C11 C13 H13A 109.5
C11 C13 H13B 109.5
C11 C13 H13C 109.5
H13A C13 H13B 109.5
H13A C13 H13C 109.5
H13B C13 H13C 109.5
C11 C14 H14A 109.5
C11 C14 H14B 109.5
C11 C14 H14C 109.5
H14A C14 H14B 109.5
H14A C14 H14C 109.5
H14B C14 H14C 109.5
C11 C15 H15A 109.5
C11 C15 H15B 109.5
C11 C15 H15C 109.5
H15A C15 H15B 109.5
H15A C15 H15C 109.5
H15B C15 H15C 109.5
C17 C16 N1 121.30(9)
C17 C16 C21 120.54(9)
C21 C16 N1 118.17(9)
C16 C17 C24 121.37(9)
C18 C17 C16 118.33(9)
C18 C17 C24 120.26(9)
C17 C18 H18 118.9
C19 C18 C17 122.30(9)
C19 C18 H18 118.9
C18 C19 C20 117.99(9)
C18 C19 C23 121.47(11)
C20 C19 C23 120.53(11)
C19 C20 H20 119.1
C19 C20 C21 121.80(10)
C21 C20 H20 119.1
C16 C21 C22 120.55(10)
C20 C21 C16 118.87(10)
C20 C21 C22 120.57(11)
C21 C22 H22A 109.5
C21 C22 H22B 109.5
C21 C22 H22C 109.5
H22A C22 H22B 109.5
H22A C22 H22C 109.5
H22B C22 H22C 109.5
C19 C23 H23A 109.5
C19 C23 H23B 109.5
C19 C23 H23C 109.5
H23A C23 H23B 109.5
H23A C23 H23C 109.5
H23B C23 H23C 109.5
C17 C24 H24A 109.5
C17 C24 H24B 109.5
C17 C24 H24C 109.5
H24A C24 H24B 109.5
H24A C24 H24C 109.5
H24B C24 H24C 109.5
N1 C25 H25A 103.9(9)
N1 C25 H25B 110.2(9)
N1 C25 C26 104.37(8)
H25A C25 H25B 113.0(13)
C26 C25 H25A 111.1(10)
C26 C25 H25B 113.4(10)
N2 C26 C25 104.21(10)
N2 C26 H26A 110.7(10)
N2 C26 H26B 111.5(11)
C25 C26 H26A 104.8(10)
C25 C26 H26B 112.4(12)
H26A C26 H26B 112.8(15)
C28 C27 N2 122.06(9)
C32 C27 N2 117.27(8)
C32 C27 C28 120.65(8)
C27 C28 C35 122.27(9)
C29 C28 C27 117.94(9)
C29 C28 C35 119.77(10)
C28 C29 H29 118.8
C30 C29 C28 122.48(9)
C30 C29 H29 118.8
C29 C30 C31 118.34(9)
C29 C30 C34 120.87(12)
C31 C30 C34 120.76(12)
C30 C31 H31 119.2
C30 C31 C32 121.61(10)
C32 C31 H31 119.2
C27 C32 C33 120.75(9)
C31 C32 C27 118.94(9)
C31 C32 C33 120.32(10)
C32 C33 H33A 109.5
C32 C33 H33B 109.5
C32 C33 H33C 109.5
H33A C33 H33B 109.5
H33A C33 H33C 109.5
H33B C33 H33C 109.5
C30 C34 H34A 109.5
C30 C34 H34B 109.5
C30 C34 H34C 109.5
H34A C34 H34B 109.5
H34A C34 H34C 109.5
H34B C34 H34C 109.5
C28 C35 H35A 109.5
C28 C35 H35B 109.5
C28 C35 H35C 109.5
H35A C35 H35B 109.5
H35A C35 H35C 109.5
H35B C35 H35C 109.5

loop_
_geom_bond_atom_site_label_1
_geom_bond_atom_site_label_2
_geom_bond_distance
O1 C4 1.3865(11)
O1 C10 1.3830(13)
N1 C1 1.4034(11)
N1 C16 1.4255(12)
N1 C25 1.4698(14)
N2 C1 1.4025(12)
N2 C26 1.4578(13)
N2 C27 1.4278(11)
C1 C2 1.3591(11)
C2 C3 1.4569(12)
C2 C9 1.4578(12)
C3 H3 0.9500
C3 C4 1.3378(11)
C4 C5 1.5078(13)
C5 C6 1.5398(16)
C5 C7 1.5180(17)
C5 C8 1.5385(15)
C6 H6A 0.9800
C6 H6B 0.9800
C6 H6C 0.9800
C7 H7A 0.9800
C7 H7B 0.9800
C7 H7C 0.9800
C8 H8A 0.9800
C8 H8B 0.9800
C8 H8C 0.9800
C9 H9 0.9500
C9 C10 1.3313(13)
C10 C11 1.5123(13)
C11 C12 1.520(2)
C11 C13 1.577(12)
C11 C14 1.531(10)
C11 C15 1.5303(18)
C12 H12A 0.9800
C12 H12B 0.9800
C12 H12C 0.9800
C13 H13A 0.9800
C13 H13B 0.9800
C13 H13C 0.9800
C14 H14A 0.9800
C14 H14B 0.9800
C14 H14C 0.9800
C15 H15A 0.9800
C15 H15B 0.9800
C15 H15C 0.9800
C16 C17 1.4005(13)
C16 C21 1.4013(14)
C17 C18 1.3964(13)
C17 C24 1.5007(15)
C18 H18 0.9500
C18 C19 1.3876(16)
C19 C20 1.3906(16)
C19 C23 1.5105(15)
C20 H20 0.9500
C20 C21 1.3941(15)
C21 C22 1.5043(16)
C22 H22A 0.9800
C22 H22B 0.9800
C22 H22C 0.9800
C23 H23A 0.9800
C23 H23B 0.9800
C23 H23C 0.9800
C24 H24A 0.9800
C24 H24B 0.9800
C24 H24C 0.9800
C25 H25A 0.982(13)
C25 H25B 0.984(13)
C25 C26 1.511(2)
C26 H26A 1.083(14)
C26 H26B 0.973(14)
C27 C28 1.4011(13)
C27 C32 1.3996(14)
C28 C29 1.3968(14)
C28 C35 1.5004(15)
C29 H29 0.9500
C29 C30 1.3785(17)
C30 C31 1.3856(17)
C30 C34 1.5100(15)
C31 H31 0.9500
C31 C32 1.3911(14)
C32 C33 1.5043(15)
C33 H33A 0.9800
C33 H33B 0.9800
C33 H33C 0.9800
C34 H34A 0.9800
C34 H34B 0.9800
C34 H34C 0.9800
C35 H35A 0.9800
C35 H35B 0.9800
C35 H35C 0.9800
